data_1536546
loop_
_publ_author_name
'Wickleder, C.'
'Hartenbach, I.'
'Lauxmann, P.'
'Schleid, T.'

_publ_section_title
;
 Eu4 F (Si O4)3 und Yb5 S (Si O4)3: gemischtvalente Lanthanoid - Silicate
 mit Apatit-Struktur
;
_journal_name_full 'Zeitschrift fuer Anorganische und Allgemeine Chemie'
_journal_page_first 1602
_journal_page_last 1606
_journal_volume 628
_journal_year 2002
_chemical_formula_sum 'O12 S Si3 Yb5'
_chemical_name_systematic 'Yb5 S (Si O4)3'
_space_group_IT_number 176
_symmetry_space_group_name_Hall '-P 6c'
_symmetry_space_group_name_H-M 'P 63/m'
_cell_angle_alpha 90
_cell_angle_beta 90
_cell_angle_gamma 120
_cell_formula_units_Z 2
_cell_length_a 9.7236
_cell_length_b 9.7236
_cell_length_c 6.4849
_cell_volume 530.992
_citation_journal_id_ASTM ZAACAB
_cod_data_source_file Wickleder_ZAACAB_2002_785.cif
_cod_data_source_block O12S1Si3Yb5
_cod_original_cell_volume 530.9922
_cod_original_formula_sum 'O12 S1 Si3 Yb5'
_cod_database_code 1536546

loop_
_symmetry_equiv_pos_as_xyz
x,y,z
x-y,x,z+1/2
-y,x-y,z
-x,-y,z+1/2
-x+y,-x,z
y,-x+y,z+1/2
-x,-y,-z
-x+y,-x,-z-1/2
y,-x+y,-z
x,y,-z-1/2
x-y,x,-z
-y,x-y,-z-1/2

loop_
_atom_site_label
_atom_site_type_symbol
_atom_site_fract_x
_atom_site_fract_y
_atom_site_fract_z
_atom_site_occupancy
_atom_site_U_iso_or_equiv
Yb2 Yb+3 0.25489 0.02696 0.25 1 0.0
Si1 Si+4 0.4175 0.388 0.25 1 0.0
O1 O-2 0.367 0.523 0.25 1 0.0
Yb1 Yb+2 0.3333 0.6667 0.0049 1 0.0
O3 O-2 0.362 0.272 0.047 1 0.0
S1 S-2 0 0 0.5 1 0.0
O2 O-2 0.617 0.474 0.25 1 0.0
